data_1534057
loop_
_publ_author_name
'Liu, F.S.'
'Liu, Q.L.'
'Liang, J.K.'
'Yang, L.T.'
'Song, G.B.'
'Luo, J.'
'Rao, G.H.'

_publ_section_title
;
 A systematic study on crystal structure and magnetic properties of Ln3 Ga
 O6 (Ln = Nd, Sm, Eu, Gd, Tb, Dy, Ho and Er)
;
_journal_name_full 'Journal of Solid State Chemistry'
_journal_page_first 1796
_journal_page_last 1802
_journal_volume 177
_journal_year 2004
_chemical_formula_sum 'Ga Gd3 O6'
_chemical_name_systematic 'Gd3 (Ga O4) O2'
_space_group_IT_number 36
_symmetry_space_group_name_Hall 'C 2c -2'
_symmetry_space_group_name_H-M 'C m c 21'
_cell_angle_alpha 90
_cell_angle_beta 90
_cell_angle_gamma 90
_cell_formula_units_Z 4
_cell_length_a 8.9911
_cell_length_b 11.2801
_cell_length_c 5.4796
_cell_volume 555.744
_citation_journal_id_ASTM JSSCBI
_cod_data_source_file Liu_JSSCBI_2004_1717.cif
_cod_data_source_block Ga1Gd3O6
_cod_original_cell_volume 555.7438
_cod_original_formula_sum 'Ga1 Gd3 O6'
_cod_database_code 1534057

loop_
_symmetry_equiv_pos_as_xyz
x,y,z
-x,-y,z+1/2
-x,y,z
x,-y,z+1/2
x+1/2,y+1/2,z
-x+1/2,-y+1/2,z+1/2
-x+1/2,y+1/2,z
x+1/2,-y+1/2,z+1/2

loop_
_atom_site_label
_atom_site_type_symbol
_atom_site_fract_x
_atom_site_fract_y
_atom_site_fract_z
_atom_site_occupancy
_atom_site_U_iso_or_equiv
O3 O-2 0 0.0466 0.125 1 0.0
O4 O-2 0 0.214 0.671 1 0.0
Gd2 Gd+3 0 0.3964 0.42369 1 0.0
Gd1 Gd+3 0.193 0.10567 0.46705 1 0.0
O2 O-2 0.34 0.0189 0.206 1 0.0
Ga1 Ga+3 0 0.19221 0 1 0.0
O1 O-2 0.1559 0.2601 0.17 1 0.0
